data_8106688
loop_
_publ_author_name
'Oosthuizen, Run\'e'
'Brink, Alice'
'Venter, Gertruida J. S.'

_publ_section_title
;
 The crystal structure of
 tetrakis(1,3,5-triaza-7-phosphatricyclo[3.3.1.13,7]decane-\kP)silver(I)
 chloride dihydrate, C24H60AgClN12O6P4
;
_journal_issue 5
_journal_name_full 'Zeitschrift f\"ur Kristallographie - New Crystal Structures'
_journal_page_first 817
_journal_page_last 818
_journal_paper_doi 10.1515/ncrs-2017-0060
_journal_volume 232
_journal_year 2017
_chemical_formula_moiety 'C24 H48 Ag N12 P4, Cl, 6(H2 O)'
_chemical_formula_sum 'C24 H60 Ag Cl N12 O6 P4'
_chemical_formula_weight 880.04
_chemical_name_systematic
;
Tetrakis(1,3,5-triaza-7-phosphatricyclo [3.3.1.1^3,7^]decane-\kP)-silver(I)
 chloride dihydrate
;
_space_group_IT_number 137
_space_group_name_Hall '-P 4ac 2a'
_space_group_name_H-M_alt 'P 42/n m c :2'
_symmetry_cell_setting tetragonal
_symmetry_Int_Tables_number 137
_symmetry_space_group_name_Hall '-P 4ac 2a'
_symmetry_space_group_name_H-M 'P 42/n m c :2'
_atom_sites_solution_hydrogens mixed
_atom_sites_solution_primary direct
_atom_sites_solution_secondary difmap
_cell_angle_alpha 90
_cell_angle_beta 90
_cell_angle_gamma 90
_cell_formula_units_Z 2
_cell_length_a 14.1874(3)
_cell_length_b 14.1874(3)
_cell_length_c 9.8721(3)
_cell_measurement_reflns_used 9885
_cell_measurement_temperature 100(2)
_cell_measurement_theta_max 28.45
_cell_measurement_theta_min 3.82
_cell_measurement_wavelength 0.71073
_cell_volume 1987.08(8)
_computing_cell_refinement 'SAINT-Plus (Bruker, 2012)'
_computing_data_collection 'APEX2 (Bruker, 2012)'
_computing_data_reduction 'SAINT-Plus (Bruker, 2012)'
_computing_molecular_graphics '<i>DIAMOND</i> (Brandenburg & Putz, 2005)'
_computing_publication_material 'WinGX publication routines (Farrugia, 2012)'
_computing_structure_refinement 'SHELXL-2013 (Sheldrick, 2015)'
_computing_structure_solution 'SIR2014 (Burla <i>et al.</i>, 2015)'
_diffrn_ambient_temperature 100(2)
_diffrn_measured_fraction_theta_full 0.991
_diffrn_measured_fraction_theta_max 0.993
_diffrn_measurement_device_type 'Bruker X8 ApexII 4K Kappa CCD'
_diffrn_measurement_method '\w and \f scans'
_diffrn_radiation_monochromator graphite
_diffrn_radiation_probe x-ray
_diffrn_radiation_type MoK\a
_diffrn_radiation_wavelength 0.71073
_diffrn_reflns_av_R_equivalents 0.024
_diffrn_reflns_av_unetI/netI 0.0054
_diffrn_reflns_Laue_measured_fraction_full 0.991
_diffrn_reflns_Laue_measured_fraction_max 0.993
_diffrn_reflns_limit_h_max 18
_diffrn_reflns_limit_h_min -18
_diffrn_reflns_limit_k_max 16
_diffrn_reflns_limit_k_min -18
_diffrn_reflns_limit_l_max 11
_diffrn_reflns_limit_l_min -13
_diffrn_reflns_number 55782
_diffrn_reflns_point_group_measured_fraction_full 0.991
_diffrn_reflns_point_group_measured_fraction_max 0.993
_diffrn_reflns_theta_full 25.242
_diffrn_reflns_theta_max 27.996
_diffrn_reflns_theta_min 4.063
_diffrn_standards_number 0
_exptl_absorpt_coefficient_mu 0.787
_exptl_absorpt_correction_T_max 0.8215
_exptl_absorpt_correction_T_min 0.6850
_exptl_absorpt_correction_type multi-scan
_exptl_absorpt_process_details
;
'SADABS (Bruker, 2012)'
;
_exptl_crystal_colour colourless
_exptl_crystal_density_diffrn 1.471
_exptl_crystal_density_method 'not measured'
_exptl_crystal_description cuboid
_exptl_crystal_F_000 920
_exptl_crystal_size_max 0.52
_exptl_crystal_size_mid 0.36
_exptl_crystal_size_min 0.26
_refine_diff_density_max 0.369
_refine_diff_density_min -0.186
_refine_diff_density_rms 0.042
_refine_ls_extinction_method none
_refine_ls_goodness_of_fit_ref 1.121
_refine_ls_hydrogen_treatment mixed
_refine_ls_matrix_type full
_refine_ls_number_constraints 0
_refine_ls_number_parameters 72
_refine_ls_number_reflns 1291
_refine_ls_number_restraints 0
_refine_ls_restrained_S_all 1.121
_refine_ls_R_factor_all 0.0167
_refine_ls_R_factor_gt 0.0148
_refine_ls_shift/su_max 0.001
_refine_ls_shift/su_mean 0
_refine_ls_structure_factor_coef Fsqd
_refine_ls_weighting_details 'w=1/[\s^2^(Fo^2^)+(0.0153P)^2^+1.0942P] where P=(Fo^2^+2Fc^2^)/3'
_refine_ls_weighting_scheme calc
_refine_ls_wR_factor_gt 0.0393
_refine_ls_wR_factor_ref 0.0417
_reflns_Friedel_coverage 0
_reflns_number_gt 1214
_reflns_number_total 1291
_reflns_threshold_expression 'I > 2\s(I)'
_cod_data_source_file suppl_ncrs-2017-0060_suppl.cif
_cod_data_source_block 16tro1_0ma
_cod_original_cell_volume 1987.08(10)
_cod_original_sg_symbol_H-M 'P 42/n m c'
_cod_database_code 8106688
_shelx_estimated_absorpt_t_min 0.685
_shelx_estimated_absorpt_t_max 0.821
_publcif_info_exptl_table_max_cols 4
_publcif_info_exptl_table_use_headnotes n

loop_
_symmetry_equiv_pos_as_xyz
'x, y, z'
'-x+1/2, -y+1/2, z'
'-y+1/2, x, z+1/2'
'y, -x+1/2, z+1/2'
'-x, y+1/2, -z'
'x+1/2, -y, -z'
'y+1/2, x+1/2, -z+1/2'
'-y, -x, -z+1/2'
'-x, -y, -z'
'x-1/2, y-1/2, -z'
'y-1/2, -x, -z-1/2'
'-y, x-1/2, -z-1/2'
'x, -y-1/2, z'
'-x-1/2, y, z'
'-y-1/2, -x-1/2, z-1/2'
'y, x, z-1/2'

loop_
_atom_site_label
_atom_site_type_symbol
_atom_site_fract_x
_atom_site_fract_y
_atom_site_fract_z
_atom_site_U_iso_or_equiv
_atom_site_adp_type
_atom_site_occupancy
_atom_site_site_symmetry_order
_atom_site_calc_flag
_atom_site_refinement_flags_posn
_atom_site_refinement_flags_adp
_atom_site_refinement_flags_occupancy
_atom_site_disorder_assembly
_atom_site_disorder_group
C1 C 0.65153(8) 0.41564(7) 0.50996(11) 0.0189(2) Uani 1 1 d . . . . .
H1A H 0.5917 0.4176 0.4584 0.023 Uiso 1 1 calc R U . . .
H1B H 0.6475 0.3629 0.5753 0.023 Uiso 1 1 calc R U . . .
C2 C 0.75 0.50994(10) 0.30730(16) 0.0196(3) Uani 1 2 d S T P . .
H2A H 0.8064 0.515 0.2487 0.023 Uiso 0.5 1 calc R U P . .
H2B H 0.6936 0.515 0.2487 0.023 Uiso 0.5 1 calc R U P . .
C3 C 0.66570(8) 0.58639(7) 0.49257(11) 0.0220(2) Uani 1 1 d . . . . .
H3A H 0.6634 0.6451 0.5466 0.026 Uiso 1 1 calc R U . . .
H3B H 0.6089 0.585 0.4344 0.026 Uiso 1 1 calc R U . . .
C4 C 0.75 0.50462(11) 0.66677(16) 0.0213(3) Uani 1 2 d S T P . .
H4A H 0.75 0.4479 0.7251 0.026 Uiso 1 2 calc R U P . .
H4B H 0.75 0.5605 0.7268 0.026 Uiso 1 2 calc R U P . .
N1 N 0.75 0.58877(9) 0.40522(13) 0.0201(3) Uani 1 2 d S T P . .
N2 N 0.66285(7) 0.50518(6) 0.58538(9) 0.01967(19) Uani 1 1 d . . . . .
P1 P 0.75 0.39341(3) 0.39143(4) 0.01630(9) Uani 1 2 d S T P . .
Cl Cl 0.75 0.25 0.75 0.01964(15) Uani 1 8 d S T P . .
Ag1 Ag 0.75 0.25 0.25 0.01466(7) Uani 1 8 d S T P . .
O1 O 0.49539(6) 0.50461(6) 0.75 0.0269(3) Uani 1 2 d S T P . .
H1 H 0.5449(13) 0.5058(12) 0.7069(18) 0.049(5) Uiso 1 1 d . . . . .
O2 O 0.75 0.75 0.23494(17) 0.0230(3) Uani 1 4 d S T P . .
H2 H 0.75 0.7045(17) 0.287(2) 0.045(7) Uiso 1 2 d S . P . .

loop_
_atom_site_aniso_label
_atom_site_aniso_U_11
_atom_site_aniso_U_22
_atom_site_aniso_U_33
_atom_site_aniso_U_23
_atom_site_aniso_U_13
_atom_site_aniso_U_12
C1 0.0185(5) 0.0170(5) 0.0214(5) 0.0000(4) 0.0015(4) -0.0005(4)
C2 0.0256(8) 0.0158(7) 0.0173(7) 0.0006(6) 0 0
C3 0.0261(6) 0.0157(5) 0.0242(5) -0.0006(4) 0.0008(4) 0.0045(4)
C4 0.0266(8) 0.0200(7) 0.0171(7) -0.0020(6) 0 0
N1 0.0255(7) 0.0133(6) 0.0214(6) -0.0004(5) 0 0
N2 0.0223(4) 0.0165(4) 0.0202(4) -0.0013(3) 0.0020(4) 0.0018(3)
P1 0.01845(18) 0.01277(17) 0.01768(18) -0.00094(14) 0 0
Cl 0.0196(2) 0.0196(2) 0.0198(3) 0 0 0
Ag1 0.01378(8) 0.01378(8) 0.01644(11) 0 0 0
O1 0.0258(4) 0.0258(4) 0.0290(6) 0.0050(4) 0.0050(4) 0.0081(5)
O2 0.0319(9) 0.0186(8) 0.0186(8) 0 0 0

loop_
_atom_type_symbol
_atom_type_description
_atom_type_scat_dispersion_real
_atom_type_scat_dispersion_imag
_atom_type_scat_source
C C 0.0033 0.0016 'International Tables Vol C Tables 4.2.6.8 and 6.1.1.4'
H H 0 0 'International Tables Vol C Tables 4.2.6.8 and 6.1.1.4'
N N 0.0061 0.0033 'International Tables Vol C Tables 4.2.6.8 and 6.1.1.4'
P P 0.1023 0.0942 'International Tables Vol C Tables 4.2.6.8 and 6.1.1.4'
Cl Cl 0.1484 0.1585 'International Tables Vol C Tables 4.2.6.8 and 6.1.1.4'
Ag Ag -0.8971 1.1015 'International Tables Vol C Tables 4.2.6.8 and 6.1.1.4'
O O 0.0106 0.006 'International Tables Vol C Tables 4.2.6.8 and 6.1.1.4'

loop_
_geom_angle_atom_site_label_1
_geom_angle_atom_site_label_2
_geom_angle_atom_site_label_3
_geom_angle
_geom_angle_site_symmetry_1
_geom_angle_site_symmetry_3
N2 C1 P1 112.48(7) . .
N2 C1 H1A 109.1 . .
P1 C1 H1A 109.1 . .
N2 C1 H1B 109.1 . .
P1 C1 H1B 109.1 . .
H1A C1 H1B 107.8 . .
N1 C2 P1 112.49(10) . .
N1 C2 H2A 109.1 . .
P1 C2 H2A 109.1 . .
N1 C2 H2B 109.1 . .
P1 C2 H2B 109.1 . .
H2A C2 H2B 107.8 . .
N2 C3 N1 113.83(9) . .
N2 C3 H3A 108.8 . .
N1 C3 H3A 108.8 . .
N2 C3 H3B 108.8 . .
N1 C3 H3B 108.8 . .
H3A C3 H3B 107.7 . .
N2 C4 N2 113.96(12) . 14_755
N2 C4 H4A 108.8 . .
N2 C4 H4A 108.8 14_755 .
N2 C4 H4B 108.8 . .
N2 C4 H4B 108.8 14_755 .
H4A C4 H4B 107.7 . .
C3 N1 C3 108.38(12) 14_755 .
C3 N1 C2 111.41(8) 14_755 .
C3 N1 C2 111.41(8) . .
C3 N2 C4 108.68(10) . .
C3 N2 C1 111.18(8) . .
C4 N2 C1 111.11(9) . .
C1 P1 C1 98.12(7) 14_755 .
C1 P1 C2 97.57(5) 14_755 .
C1 P1 C2 97.56(5) . .
C1 P1 Ag1 119.91(4) 14_755 .
C1 P1 Ag1 119.91(4) . .
C2 P1 Ag1 118.87(5) . .
P1 Ag1 P1 108.673(9) . 12_656
P1 Ag1 P1 111.081(18) . 2_655
P1 Ag1 P1 108.673(9) 12_656 2_655
P1 Ag1 P1 108.673(9) . 11_666
P1 Ag1 P1 111.080(18) 12_656 11_666
P1 Ag1 P1 108.673(9) 2_655 11_666

loop_
_geom_bond_atom_site_label_1
_geom_bond_atom_site_label_2
_geom_bond_distance
_geom_bond_site_symmetry_2
C1 N2 1.4813(13) .
C1 P1 1.8494(11) .
C1 H1A 0.99 .
C1 H1B 0.99 .
C2 N1 1.4784(19) .
C2 P1 1.8501(15) .
C2 H2A 0.99 .
C2 H2B 0.99 .
C3 N2 1.4726(14) .
C3 N1 1.4748(13) .
C3 H3A 0.99 .
C3 H3B 0.99 .
C4 N2 1.4746(12) .
C4 N2 1.4746(12) 14_755
C4 H4A 0.99 .
C4 H4B 0.99 .
N1 C3 1.4748(13) 14_755
P1 C1 1.8494(11) 14_755
P1 Ag1 2.4676(4) .
Ag1 P1 2.4676(4) 12_656
Ag1 P1 2.4676(4) 2_655
Ag1 P1 2.4676(4) 11_666
O1 H1 0.821(18) .
O2 H2 0.82(2) .

loop_
_geom_hbond_atom_site_label_D
_geom_hbond_atom_site_label_H
_geom_hbond_atom_site_label_A
_geom_hbond_distance_DH
_geom_hbond_distance_HA
_geom_hbond_distance_DA
_geom_hbond_angle_DHA
_geom_hbond_site_symmetry_A
C1 H1B Cl 0.99 2.77 3.6180(11) 144.4 .
C4 H4A Cl 0.99 2.82 3.7046(16) 149.4 .
O1 H1 N2 0.821(18) 2.059(18) 2.8786(12) 175.4(19) .
O2 H2 N1 0.82(2) 2.02(2) 2.8387(16) 177(2) .

loop_
_geom_torsion_atom_site_label_1
_geom_torsion_atom_site_label_2
_geom_torsion_atom_site_label_3
_geom_torsion_atom_site_label_4
_geom_torsion
_geom_torsion_site_symmetry_1
_geom_torsion_site_symmetry_2
_geom_torsion_site_symmetry_3
_geom_torsion_site_symmetry_4
N2 C3 N1 C3 -55.90(14) . . . 14_755
N2 C3 N1 C2 67.01(12) . . . .
P1 C2 N1 C3 60.58(8) . . . 14_755
P1 C2 N1 C3 -60.58(8) . . . .
N1 C3 N2 C4 55.52(12) . . . .
N1 C3 N2 C1 -67.08(12) . . . .
N2 C4 N2 C3 -55.02(15) 14_755 . . .
N2 C4 N2 C1 67.62(14) 14_755 . . .
P1 C1 N2 C3 60.90(10) . . . .
P1 C1 N2 C4 -60.28(10) . . . .
N2 C1 P1 C1 48.99(10) . . . 14_755
N2 C1 P1 C2 -49.81(8) . . . .
N2 C1 P1 Ag1 -179.47(6) . . . .
N1 C2 P1 C1 -49.64(4) . . . 14_755
N1 C2 P1 C1 49.65(4) . . . .
N1 C2 P1 Ag1 180 . . . .

loop_
_publcif_info_datablock.id
_publcif_info_datablock.publ_exptl
_publcif_info_datablock.publ_geom
_publcif_info_datablock.structure
{ab423112-20b9-45cc-94a7-3ce1b5672b16} ? ? ?
{e4dfb61b-6b49-455c-8eac-1295e6d42ac9} y y y

loop_
_publcif_info_exptl_table_extra_item
sin_theta_over_lambda_max

loop_
_publcif_info_tables.block_id
_publcif_info_tables.reference_item
{ab423112-20b9-45cc-94a7-3ce1b5672b16} '_publcif_info_datablock.publ_exptl'
{e4dfb61b-6b49-455c-8eac-1295e6d42ac9} '_geom_hbond_atom_site_label_D'

loop_
_publcif_info_cif.paper_type
CE
